data_9004631
loop_
_publ_author_name
'Grice, J. D.'

_publ_section_title
;
 The crystal structure of fencooperite: Unique [Fe3O13] pinwheels
 cross-connected by [Si8O22] islands
;
_journal_name_full 'The Canadian Mineralogist'
_journal_page_first 1065
_journal_page_last 1071
_journal_paper_doi 10.2113/gscanmin.39.4.1065
_journal_volume 39
_journal_year 2001
_chemical_formula_sum 'C2 H1.38 Ba6 Cl1.62 Fe3 O31.38 Si8'
_chemical_name_mineral Fencooperite
_space_group_IT_number 156
_symmetry_space_group_name_Hall 'P 3 -2"'
_symmetry_space_group_name_H-M 'P 3 m 1'
_cell_angle_alpha 90
_cell_angle_beta 90
_cell_angle_gamma 120
_cell_formula_units_Z 1
_cell_length_a 10.7409
_cell_length_b 10.7409
_cell_length_c 7.0955
_cell_volume 708.916
_database_code_amcsd 0005724
_exptl_crystal_density_diffrn 4.219
_cod_original_formula_sum 'Ba6 Fe3 Si8 C2 O31.38 (Cl1.62 H1.38)'
_cod_database_code 9004631

loop_
_space_group_symop_operation_xyz
x,y,z
-y,-x,z
-y,x-y,z
x,x-y,z
-x+y,-x,z
-x+y,y,z

loop_
_atom_site_aniso_label
_atom_site_aniso_U_11
_atom_site_aniso_U_22
_atom_site_aniso_U_33
_atom_site_aniso_U_12
_atom_site_aniso_U_13
_atom_site_aniso_U_23
Ba1 0.01010 0.01010 0.04470 0.00530 -0.00030 0.00030
Ba2 0.01320 0.01320 0.00910 0.00320 0.00010 -0.00010
Fe 0.00750 0.00750 0.01150 0.00150 -0.00020 0.00020
Si1 0.00500 0.00500 0.01000 0.00270 0.00000 0.00000
Si2 0.01500 0.00700 0.00200 0.00360 0.00080 0.00200
Si3 0.01000 0.01000 0.00400 0.00530 0.00000 0.00000
Si4 0.02000 0.02000 0.00600 0.01900 0.00110 -0.00110
O1 0.06500 0.06500 0.00900 0.03200 0.00000 0.00000
O2 0.03000 0.01400 0.00800 0.00700 0.00200 0.00500
O3 0.01400 0.03600 0.02500 0.01400 0.01100 0.01700
O4 0.11900 0.01900 0.00700 0.01000 -0.00200 -0.00400
O5 0.01500 0.01100 0.00900 0.00600 -0.00100 -0.00200
O6 0.01100 0.02500 0.02300 0.01000 0.00000 -0.01100
O7 0.00700 0.00700 0.04100 0.00300 0.00000 0.00000
O8 0.04100 0.04100 0.10000 0.01800 0.00800 -0.00800
O9 0.02700 0.02700 0.05500 0.00140 0.00400 -0.00400
OW10 0.05200 0.05200 0.04100 0.02600 0.00000 0.00000
Cl 0.03100 0.03100 0.03200 0.00800 0.00000 0.00000
O-H 0.03100 0.03100 0.03200 0.00800 0.00000 0.00000

loop_
_atom_site_label
_atom_site_fract_x
_atom_site_fract_y
_atom_site_fract_z
_atom_site_occupancy
_atom_site_U_iso_or_equiv
_atom_site_type_symbol
_atom_site_attached_hydrogens
Ba1 0.82749 0.17251 0.00000 1.00000 0.02160 Ba 0
Ba2 0.51607 0.48393 0.50060 1.00000 0.01340 Ba 0
Fe 0.43730 0.56270 0.00100 1.00000 0.00980 Fe 0
Si1 0.00000 0.00000 0.72180 1.00000 0.00700 Si 0
Si2 0.16780 0.33560 0.72840 1.00000 0.00920 Si 0
Si3 0.00000 0.00000 0.27890 1.00000 0.00800 Si 0
Si4 0.16690 0.83310 0.27040 1.00000 0.01180 Si 0
C1 0.66667 0.33333 0.18100 1.00000 0.04900 C 0
C2 0.66667 0.33333 0.71600 1.00000 0.03900 C 0
O1 0.00000 0.00000 0.49800 1.00000 0.04700 O 0
O2 0.08220 0.16440 0.79700 1.00000 0.01900 O 0
O3 0.33160 -0.07770 0.80400 1.00000 0.02400 O 0
O4 0.16700 0.33400 0.50500 1.00000 0.06000 O 0
O5 0.08190 0.16380 0.19900 1.00000 0.01200 O 0
O6 0.59330 -0.07690 0.19600 1.00000 0.01900 O 0
O7 0.33333 0.66667 -0.00600 1.00000 0.01800 O 0
O8 0.59720 0.40280 0.17600 1.00000 0.06200 O 0
O9 0.73660 0.26340 0.71100 1.00000 0.03600 O 0
OW10 0.33333 0.66667 0.50400 1.00000 0.04800 O 0
Cl 0.83610 0.16390 0.50100 0.54000 0.03400 Cl 0
O-H 0.83610 0.16390 0.50100 0.46000 0.03400 O 1

loop_
_cod_changelog_entry_id
_cod_changelog_entry_author
_cod_changelog_entry_date
_cod_changelog_entry_text
1
;cod-tools version 3.8.0
Id: cif_guess_AMCSD_atom_types 9574 2023-05-10 09:00:05Z saulius
;
2023-05-10T18:49:20+03:00
;Derived atom types and hydrogen counts
from atom names that follow the AMCSD naming convention
(Wat == water, O-H == hydroxyl).
;
2
;cod-tools version 3.10.1
Id: cif_fix_AMCSD_aniso_labels 10200 2024-08-01 14:09:44Z saulius
;
2024-08-02T12:20:39+03:00
;Changed the following '_atom_site_aniso_label' values:
'OH' -> 'O-H'
;

loop_
_cod_related_entry_id
_cod_related_entry_database
_cod_related_entry_code
1 AMCSD 0005724
